data_1575565
loop_
_publ_author_name
'LaDuca, Andrew R.'
'Gonder, Jared E.'
'Sarkar, Writhabrata'
'Gilbertson, John D.'
'Szymczak, Nathaniel K.'

_publ_section_title
;
 Rapid nitrite reduction enabled by secondary sphere hydrogen bonds within
 non-heme iron complexes.
;
_journal_issue 39
_journal_name_full 'Chemical science'
_journal_page_first 18364
_journal_page_last 18371
_journal_paper_doi 10.1039/d5sc04153h
_journal_volume 16
_journal_year 2025
_chemical_formula_moiety 'C21 H24 Fe N4 O, C2 F6 N O4 S2'
_chemical_formula_sum 'C23 H24 F6 Fe N5 O5 S2'
_chemical_formula_weight 684.44
_space_group_crystal_system monoclinic
_space_group_IT_number 14
_space_group_name_Hall '-P 2ybc'
_space_group_name_H-M_alt 'P 1 21/c 1'
_atom_sites_solution_hydrogens geom
_audit_creation_date 2025-03-01
_audit_creation_method
;
Olex2 1.5
(compiled 2024.02.16 svn.r378c4104 for OlexSys, GUI svn.r6928)
;
_audit_update_record
;
2025-05-05 deposited with the CCDC.	2025-08-29 downloaded from the CCDC.
;
_cell_angle_alpha 90
_cell_angle_beta 111.1257(15)
_cell_angle_gamma 90
_cell_formula_units_Z 4
_cell_length_a 11.61513(15)
_cell_length_b 18.7796(2)
_cell_length_c 13.19575(19)
_cell_measurement_reflns_used 20802
_cell_measurement_temperature 85
_cell_measurement_theta_max 69.1430
_cell_measurement_theta_min 4.0690
_cell_volume 2684.91(7)
_computing_cell_refinement 'CrysAlisPro 1.171.43.130a (Rigaku OD, 2024)'
_computing_data_collection 'DTREK_VERSION=d*TREK version 9.9.9.4 W9RSSI -- Aug 22 2012'
_computing_data_reduction 'CrysAlisPro 1.171.43.130a (Rigaku OD, 2024)'
_computing_molecular_graphics 'Olex2 1.5 (Dolomanov et al., 2009)'
_computing_publication_material 'Olex2 1.5 (Dolomanov et al., 2009)'
_computing_structure_refinement 'SHELXL 2019/3 (Sheldrick, 2015)'
_computing_structure_solution 'SHELXS  (Sheldrick, 2008)'
_diffrn_ambient_temperature 85.00
_diffrn_measured_fraction_theta_full 1.000
_diffrn_measured_fraction_theta_max 0.995
_diffrn_measurement_details
;
List of Runs (angles in degrees, time in seconds):

  # Type    Start    End  Width  t~exp~   \w     \q     \k     \f   Frames
#--------------------------------------------------------------------------
  1  \w   -110.00  70.00   1.00    1.00    --  -20.00   0.00-180.00  180
  2  \w    -45.00   0.00   1.00    1.00    --  -20.00  72.00   0.00   45
  3  \w    -45.00   0.00   1.00    1.00    --  -20.00  72.00   0.00   45
  4  \w    -25.00  43.00   1.00    1.00    --  -20.00  36.00 120.00   68
  5  \w    -45.00   0.00   1.00    1.00    --  -20.00  72.00-180.00   45
  6  \w   -173.00-128.00   1.00    2.00    --  -92.00 -36.00 120.00   45
  7  \w   -133.00 -88.00   1.00    2.00    --  -92.00 -36.00 -60.00   45
  8  \w   -104.00 -59.00   1.00    2.00    --  -92.00  36.00  60.00   45
  9  \w   -122.00 -77.00   1.00    2.00    --  -92.00 -72.00  60.00   45
 10  \w   -174.00 -78.00   1.00    2.00    --  -92.00 -72.00-120.00   96
 11  \w    -93.00 -35.00   1.00    2.00    --  -92.00  36.00-120.00   58
 12  \w   -176.00 -77.00   1.00    2.00    --  -92.00 -72.00 -60.00   99
 13  \w   -147.00 -75.00   1.00    2.00    --  -92.00 -72.00-180.00   72
 14  \w   -176.00 -77.00   1.00    2.00    --  -92.00 -72.00 120.00   99
 15  \w   -177.00-116.00   1.00    2.00    --  -92.00 -36.00  60.00   61
 16  \w    -87.00  -9.00   1.00    2.00    --  -92.00  36.00 -60.00   78
 17  \w   -102.00 -14.00   1.00    2.00    --  -92.00  36.00   0.00   88
 18  \w   -102.00 -21.00   1.00    2.00    --  -92.00  72.00 120.00   81
 19  \w   -175.00-104.00   1.00    2.00    --  -92.00 -36.00   0.00   71
 20  \w   -104.00 -52.00   1.00    2.00    --  -92.00  72.00  60.00   52
 21  \w   -109.00 -14.00   1.00    2.00    --  -92.00  72.00-120.00   95
 22  \w   -105.00 -24.00   1.00    2.00    --  -92.00  36.00-120.00   81
 23  \w   -105.00  -2.00   1.00    2.00    --  -92.00  36.00-180.00  103
 24  \w   -106.00  -2.00   1.00    2.00    --  -92.00  72.00 -60.00  104
 25  \w   -106.00  -2.00   1.00    2.00    --  -92.00  72.00 -60.00  104
 26  \w   -107.00 -29.00   1.00    2.00    --  -92.00  72.00   0.00   78
 27  \w   -117.00 -72.00   1.00    2.00    --  -92.00  72.00 180.00   45
;
_diffrn_measurement_device 'abstract diffractometer'
_diffrn_measurement_device_type 'dtrek-CrysAlisPro-abstract goniometer imported rigaku-d*trek images'
_diffrn_measurement_method '\w scans'
_diffrn_radiation_type CuK\a
_diffrn_radiation_wavelength 1.54184
_diffrn_reflns_av_R_equivalents 0.0696
_diffrn_reflns_av_unetI/netI 0.0293
_diffrn_reflns_Laue_measured_fraction_full 1.000
_diffrn_reflns_Laue_measured_fraction_max 0.995
_diffrn_reflns_limit_h_max 14
_diffrn_reflns_limit_h_min -14
_diffrn_reflns_limit_k_max 21
_diffrn_reflns_limit_k_min -22
_diffrn_reflns_limit_l_max 15
_diffrn_reflns_limit_l_min -15
_diffrn_reflns_number 39953
_diffrn_reflns_point_group_measured_fraction_full 1.000
_diffrn_reflns_point_group_measured_fraction_max 0.995
_diffrn_reflns_theta_full 67.684
_diffrn_reflns_theta_max 69.353
_diffrn_reflns_theta_min 4.080
_exptl_absorpt_coefficient_mu 6.763
_exptl_absorpt_correction_T_max 0.31379
_exptl_absorpt_correction_T_min 0.23533
_exptl_absorpt_correction_type sphere
_exptl_absorpt_process_details
;
CrysAlisPro 1.171.43.130a (Rigaku Oxford Diffraction, 2024)
Spherical absorption correction
using equivalent radius and absorption coefficient.
Empirical absorption correction using spherical harmonics,
implemented in SCALE3 ABSPACK scaling algorithm.
;
_exptl_crystal_colour black
_exptl_crystal_colour_primary black
_exptl_crystal_density_diffrn 1.693
_exptl_crystal_description needle
_exptl_crystal_F_000 1396
_exptl_crystal_size_max 0.151
_exptl_crystal_size_mid 0.132
_exptl_crystal_size_min 0.095
_exptl_crystal_size_rad 0.400
_refine_diff_density_max 0.438
_refine_diff_density_min -0.749
_refine_diff_density_rms 0.101
_refine_ls_extinction_method none
_refine_ls_goodness_of_fit_ref 1.069
_refine_ls_hydrogen_treatment constr
_refine_ls_matrix_type full
_refine_ls_number_parameters 382
_refine_ls_number_reflns 4997
_refine_ls_number_restraints 0
_refine_ls_restrained_S_all 1.069
_refine_ls_R_factor_all 0.0380
_refine_ls_R_factor_gt 0.0356
_refine_ls_shift/su_max 0.004
_refine_ls_shift/su_mean 0.000
_refine_ls_structure_factor_coef Fsqd
_refine_ls_weighting_details 'w=1/[\s^2^(Fo^2^)+(0.0505P)^2^+1.4367P] where P=(Fo^2^+2Fc^2^)/3'
_refine_ls_weighting_scheme calc
_refine_ls_wR_factor_gt 0.0904
_refine_ls_wR_factor_ref 0.0957
_reflns_Friedel_coverage 0.000
_reflns_number_gt 4722
_reflns_number_total 4997
_reflns_threshold_expression 'I > 2\s(I)'
_cod_data_source_file d5sc04153h2.cif
_cod_data_source_block arl4139
_cod_depositor_comments 'Adding full bibliography for 1575564--1575565.cif.'
_cod_database_code 1575565
_shelx_shelxl_version_number 2019/3
_shelx_space_group_comment
;
The symmetry employed for this shelxl refinement is uniquely defined
by the following loop, which should always be used as a source of
symmetry information in preference to the above space-group names.
They are only intended as comments.
;
_olex2_refinement_description
;
1. Fixed Uiso
 At 1.2 times of:
  All C(H) groups, All C(H,H) groups
 At 1.5 times of:
  All C(H,H,H) groups
2.a Secondary CH2 refined with riding coordinates:
 C1(H1A,H1B), C14(H14A,H14B), C23(H23A,H23B)
2.b Aromatic/amide H refined with riding coordinates:
 C3(H3), C4(H4), C5(H5), C9(H9), C10(H10), C11(H11), C16(H16), C17(H17),
 C18(H18)
2.c Idealised Me refined as rotating group:
 C7(H7A,H7B,H7C), C13(H13A,H13B,H13C), C20(H20A,H20B,H20C)
;
_olex2_submission_special_instructions 'No special instructions were received'
_oxdiff_exptl_absorpt_empirical_details
;
Empirical correction (ABSPACK) includes:
- Absorption correction using spherical harmonics
- Frame scaling
- Detector area scaling
;

loop_
_space_group_symop_operation_xyz
'x, y, z'
'-x, y+1/2, -z+1/2'
'-x, -y, -z'
'x, -y-1/2, z-1/2'

loop_
_atom_site_label
_atom_site_type_symbol
_atom_site_fract_x
_atom_site_fract_y
_atom_site_fract_z
_atom_site_U_iso_or_equiv
_atom_site_adp_type
_atom_site_occupancy
_atom_site_site_symmetry_order
_atom_site_calc_flag
_atom_site_refinement_flags_posn
_atom_site_refinement_flags_adp
_atom_site_refinement_flags_occupancy
_atom_site_disorder_assembly
_atom_site_disorder_group
Fe1 Fe 0.54702(3) 0.00251(2) 0.42046(3) 0.02477(11) Uani 1 1 d . . . . .
O6 O 0.38921(14) -0.00123(7) 0.42314(13) 0.0270(3) Uani 1 1 d . . . . .
N1 N 0.73876(16) 0.00796(9) 0.42365(15) 0.0258(4) Uani 1 1 d . . . . .
N2 N 0.58241(15) 0.12002(9) 0.40996(14) 0.0255(4) Uani 1 1 d . . . . .
N3 N 0.51886(16) 0.01522(10) 0.23550(15) 0.0274(4) Uani 1 1 d . . . . .
N4 N 0.59878(15) -0.10959(9) 0.40611(13) 0.0252(4) Uani 1 1 d . . . . .
C1 C 0.79180(18) 0.07373(11) 0.48373(18) 0.0289(4) Uani 1 1 d . . . . .
H1A H 0.870077 0.085041 0.473364 0.035 Uiso 1 1 calc R U . . .
H1B H 0.810633 0.065997 0.562289 0.035 Uiso 1 1 calc R U . . .
C2 C 0.70412(18) 0.13562(11) 0.44546(16) 0.0264(4) Uani 1 1 d . . . . .
C3 C 0.7487(2) 0.20438(12) 0.45433(17) 0.0304(5) Uani 1 1 d . . . . .
H3 H 0.834913 0.213298 0.477920 0.036 Uiso 1 1 calc R U . . .
C4 C 0.6648(2) 0.26016(12) 0.42799(17) 0.0324(5) Uani 1 1 d . . . . .
H4 H 0.692454 0.308159 0.436179 0.039 Uiso 1 1 calc R U . . .
C5 C 0.5400(2) 0.24455(12) 0.38957(17) 0.0308(5) Uani 1 1 d . . . . .
H5 H 0.481120 0.282043 0.369865 0.037 Uiso 1 1 calc R U . . .
C6 C 0.50067(19) 0.17441(11) 0.37978(16) 0.0267(4) Uani 1 1 d . . . . .
C7 C 0.36577(18) 0.15725(12) 0.33209(17) 0.0300(5) Uani 1 1 d . . . . .
H7A H 0.341132 0.150821 0.253404 0.045 Uiso 1 1 calc R U . . .
H7B H 0.318297 0.196405 0.346897 0.045 Uiso 1 1 calc R U . . .
H7C H 0.349621 0.113314 0.364772 0.045 Uiso 1 1 calc R U . . .
C8 C 0.62706(18) 0.03439(11) 0.22611(17) 0.0274(4) Uani 1 1 d . . . . .
C9 C 0.6328(2) 0.07152(12) 0.13781(18) 0.0331(5) Uani 1 1 d . . . . .
H9 H 0.710107 0.085242 0.134443 0.040 Uiso 1 1 calc R U . . .
C10 C 0.5234(2) 0.08837(12) 0.05407(19) 0.0352(5) Uani 1 1 d . . . . .
H10 H 0.524523 0.114524 -0.007181 0.042 Uiso 1 1 calc R U . . .
C11 C 0.4126(2) 0.06665(12) 0.06082(18) 0.0335(5) Uani 1 1 d . . . . .
H11 H 0.337042 0.076531 0.003184 0.040 Uiso 1 1 calc R U . . .
C12 C 0.41278(18) 0.03040(12) 0.15220(17) 0.0290(4) Uani 1 1 d . . . . .
C13 C 0.2936(2) 0.00379(12) 0.1595(2) 0.0338(5) Uani 1 1 d . . . . .
H13A H 0.274744 -0.043487 0.126135 0.051 Uiso 1 1 calc R U . . .
H13B H 0.226665 0.036766 0.121132 0.051 Uiso 1 1 calc R U . . .
H13C H 0.301859 0.000781 0.235946 0.051 Uiso 1 1 calc R U . . .
C14 C 0.80157(18) -0.05533(11) 0.48539(18) 0.0285(4) Uani 1 1 d . . . . .
H14A H 0.817797 -0.048120 0.563650 0.034 Uiso 1 1 calc R U . . .
H14B H 0.881766 -0.062133 0.476205 0.034 Uiso 1 1 calc R U . . .
C15 C 0.72233(18) -0.12057(11) 0.44572(16) 0.0258(4) Uani 1 1 d . . . . .
C16 C 0.77504(19) -0.18724(12) 0.45639(16) 0.0277(4) Uani 1 1 d . . . . .
H16 H 0.862188 -0.192746 0.482593 0.033 Uiso 1 1 calc R U . . .
C17 C 0.6978(2) -0.24610(12) 0.42796(17) 0.0311(5) Uani 1 1 d . . . . .
H17 H 0.731090 -0.292895 0.437014 0.037 Uiso 1 1 calc R U . . .
C18 C 0.57158(19) -0.23543(12) 0.38621(17) 0.0290(4) Uani 1 1 d . . . . .
H18 H 0.517467 -0.275159 0.365425 0.035 Uiso 1 1 calc R U . . .
C19 C 0.52360(18) -0.16711(11) 0.37455(16) 0.0261(4) Uani 1 1 d . . . . .
C20 C 0.38735(19) -0.15486(13) 0.32526(18) 0.0318(5) Uani 1 1 d . . . . .
H20A H 0.363996 -0.116715 0.364768 0.048 Uiso 1 1 calc R U . . .
H20B H 0.343726 -0.198708 0.329795 0.048 Uiso 1 1 calc R U . . .
H20C H 0.365082 -0.141117 0.248918 0.048 Uiso 1 1 calc R U . . .
C23 C 0.7433(2) 0.00744(11) 0.31285(19) 0.0287(5) Uani 1 1 d . . . . .
H23A H 0.758969 -0.041862 0.294569 0.034 Uiso 1 1 calc R U . . .
H23B H 0.813566 0.037203 0.312632 0.034 Uiso 1 1 calc R U . . .
S1 S 0.91255(4) -0.16742(3) 0.23157(4) 0.02844(13) Uani 1 1 d . . . . .
S2 S 1.04313(4) -0.29443(3) 0.24190(4) 0.02911(13) Uani 1 1 d . . . . .
F1 F 1.09903(13) -0.12375(10) 0.17956(14) 0.0583(5) Uani 1 1 d . . . . .
F2 F 0.98139(18) -0.04063(8) 0.19915(14) 0.0618(5) Uani 1 1 d . . . . .
F3 F 0.92175(14) -0.10560(9) 0.05567(11) 0.0459(4) Uani 1 1 d . . . . .
F4 F 1.08922(12) -0.38734(8) 0.39854(12) 0.0439(3) Uani 1 1 d . . . . .
F5 F 0.90098(13) -0.38732(9) 0.28859(16) 0.0597(5) Uani 1 1 d . . . . .
F6 F 0.96727(16) -0.30322(8) 0.40629(14) 0.0564(4) Uani 1 1 d . . . . .
O2 O 0.97909(14) -0.15404(9) 0.34427(12) 0.0350(4) Uani 1 1 d . . . . .
O3 O 0.78419(13) -0.14897(9) 0.18679(13) 0.0357(4) Uani 1 1 d . . . . .
O4 O 1.04519(15) -0.34641(9) 0.16354(14) 0.0406(4) Uani 1 1 d . . . . .
O5 O 1.15609(13) -0.26184(9) 0.30755(13) 0.0348(4) Uani 1 1 d . . . . .
N5 N 0.92989(16) -0.24291(10) 0.18730(14) 0.0307(4) Uani 1 1 d . . . . .
C21 C 0.9830(2) -0.10610(13) 0.16244(19) 0.0377(5) Uani 1 1 d . . . . .
C22 C 0.9962(2) -0.34573(13) 0.3389(2) 0.0380(5) Uani 1 1 d . . . . .

loop_
_atom_site_aniso_label
_atom_site_aniso_U_11
_atom_site_aniso_U_22
_atom_site_aniso_U_33
_atom_site_aniso_U_23
_atom_site_aniso_U_13
_atom_site_aniso_U_12
Fe1 0.01656(18) 0.0276(2) 0.0297(2) 0.00012(12) 0.00768(14) 0.00014(11)
O6 0.0258(8) 0.0269(8) 0.0307(8) 0.0006(5) 0.0131(6) 0.0004(5)
N1 0.0178(9) 0.0298(10) 0.0282(9) -0.0002(7) 0.0065(7) -0.0002(6)
N2 0.0221(8) 0.0298(9) 0.0250(8) 0.0005(7) 0.0088(7) -0.0004(7)
N3 0.0214(9) 0.0302(9) 0.0303(9) -0.0004(7) 0.0091(7) 0.0003(7)
N4 0.0191(8) 0.0302(9) 0.0263(8) 0.0002(7) 0.0083(6) 0.0016(6)
C1 0.0191(9) 0.0331(12) 0.0335(11) -0.0028(9) 0.0083(8) -0.0019(8)
C2 0.0246(10) 0.0300(11) 0.0249(10) -0.0017(8) 0.0095(8) -0.0022(8)
C3 0.0259(10) 0.0376(12) 0.0264(10) -0.0023(9) 0.0079(8) -0.0044(8)
C4 0.0374(12) 0.0298(12) 0.0285(11) -0.0012(9) 0.0100(9) -0.0042(9)
C5 0.0327(11) 0.0343(12) 0.0248(10) 0.0005(9) 0.0095(8) 0.0032(9)
C6 0.0281(10) 0.0296(11) 0.0232(10) 0.0002(8) 0.0101(8) 0.0019(8)
C7 0.0235(10) 0.0371(12) 0.0299(11) 0.0022(9) 0.0101(8) 0.0037(8)
C8 0.0247(10) 0.0268(11) 0.0320(11) -0.0046(8) 0.0116(8) -0.0010(8)
C9 0.0316(11) 0.0355(12) 0.0362(11) -0.0008(9) 0.0170(9) -0.0013(9)
C10 0.0419(13) 0.0305(12) 0.0355(12) 0.0053(9) 0.0167(10) 0.0018(9)
C11 0.0297(11) 0.0352(12) 0.0324(11) -0.0018(9) 0.0074(9) 0.0036(9)
C12 0.0242(10) 0.0315(12) 0.0294(10) -0.0034(9) 0.0075(8) 0.0019(8)
C13 0.0233(11) 0.0404(14) 0.0357(12) 0.0007(9) 0.0083(9) 0.0007(8)
C14 0.0173(9) 0.0310(11) 0.0355(11) 0.0020(9) 0.0076(8) 0.0018(8)
C15 0.0206(9) 0.0323(11) 0.0244(10) 0.0011(8) 0.0078(8) 0.0010(8)
C16 0.0236(10) 0.0321(11) 0.0268(10) 0.0018(8) 0.0084(8) 0.0046(8)
C17 0.0333(11) 0.0324(12) 0.0276(10) 0.0002(9) 0.0112(9) 0.0047(9)
C18 0.0283(10) 0.0306(11) 0.0281(10) -0.0010(8) 0.0102(8) -0.0019(8)
C19 0.0246(10) 0.0324(11) 0.0223(9) -0.0003(8) 0.0096(8) -0.0020(8)
C20 0.0224(10) 0.0379(12) 0.0342(11) -0.0038(9) 0.0090(9) -0.0026(8)
C23 0.0223(10) 0.0306(12) 0.0361(12) 0.0002(8) 0.0139(9) -0.0003(8)
S1 0.0248(3) 0.0316(3) 0.0285(3) -0.00240(19) 0.0092(2) -0.00117(19)
S2 0.0189(2) 0.0359(3) 0.0319(3) -0.0026(2) 0.00829(19) -0.00074(19)
F1 0.0285(7) 0.0710(11) 0.0743(11) 0.0286(9) 0.0172(7) -0.0030(7)
F2 0.0943(13) 0.0337(8) 0.0628(10) -0.0015(7) 0.0349(9) -0.0134(8)
F3 0.0467(8) 0.0582(9) 0.0343(7) 0.0088(6) 0.0166(6) 0.0063(7)
F4 0.0305(7) 0.0489(8) 0.0529(8) 0.0152(7) 0.0160(6) 0.0091(6)
F5 0.0261(7) 0.0509(9) 0.0946(13) 0.0192(9) 0.0127(7) -0.0084(6)
F6 0.0734(11) 0.0482(9) 0.0718(11) 0.0167(8) 0.0554(9) 0.0162(8)
O2 0.0365(8) 0.0392(9) 0.0278(8) -0.0038(6) 0.0097(6) -0.0018(7)
O3 0.0261(8) 0.0400(9) 0.0395(9) -0.0027(7) 0.0100(6) 0.0043(6)
O4 0.0330(9) 0.0453(10) 0.0402(9) -0.0087(7) 0.0092(7) 0.0081(7)
O5 0.0205(7) 0.0444(9) 0.0375(8) -0.0002(7) 0.0078(6) -0.0047(6)
N5 0.0231(9) 0.0349(10) 0.0311(9) -0.0043(8) 0.0058(7) -0.0008(7)
C21 0.0333(12) 0.0413(14) 0.0378(12) 0.0025(10) 0.0120(10) -0.0022(10)
C22 0.0238(11) 0.0375(13) 0.0550(15) 0.0054(11) 0.0168(10) 0.0025(9)

loop_
_atom_type_symbol
_atom_type_description
_atom_type_scat_dispersion_real
_atom_type_scat_dispersion_imag
_atom_type_scat_source
C C 0.0181 0.0091 'International Tables Vol C Tables 4.2.6.8 and 6.1.1.4'
H H 0.0000 0.0000 'International Tables Vol C Tables 4.2.6.8 and 6.1.1.4'
F F 0.0727 0.0534 'International Tables Vol C Tables 4.2.6.8 and 6.1.1.4'
Fe Fe -1.1336 3.1974 'International Tables Vol C Tables 4.2.6.8 and 6.1.1.4'
N N 0.0311 0.0180 'International Tables Vol C Tables 4.2.6.8 and 6.1.1.4'
O O 0.0492 0.0322 'International Tables Vol C Tables 4.2.6.8 and 6.1.1.4'
S S 0.3331 0.5567 'International Tables Vol C Tables 4.2.6.8 and 6.1.1.4'

loop_
_geom_angle_atom_site_label_1
_geom_angle_atom_site_label_2
_geom_angle_atom_site_label_3
_geom_angle
_geom_angle_site_symmetry_1
_geom_angle_site_symmetry_3
_geom_angle_publ_flag
O6 Fe1 Fe1 45.59(5) . 3_656 ?
O6 Fe1 Fe1 43.27(5) 3_656 3_656 ?
O6 Fe1 O6 88.86(7) . 3_656 ?
O6 Fe1 N1 177.91(7) . . ?
O6 Fe1 N1 89.11(7) 3_656 . ?
O6 Fe1 N2 104.02(6) . . ?
O6 Fe1 N2 94.00(6) 3_656 . ?
O6 Fe1 N3 104.81(7) . . ?
O6 Fe1 N3 165.55(6) 3_656 . ?
O6 Fe1 N4 105.49(6) . . ?
O6 Fe1 N4 93.92(6) 3_656 . ?
N1 Fe1 Fe1 132.38(5) . 3_656 ?
N1 Fe1 N2 75.64(6) . . ?
N1 Fe1 N3 77.18(6) . . ?
N1 Fe1 N4 75.15(6) . . ?
N2 Fe1 Fe1 102.47(5) . 3_656 ?
N2 Fe1 N3 78.33(6) . . ?
N3 Fe1 Fe1 150.11(5) . 3_656 ?
N4 Fe1 Fe1 103.41(5) . 3_656 ?
N4 Fe1 N2 149.56(7) . . ?
N4 Fe1 N3 87.04(6) . . ?
Fe1 O6 Fe1 91.14(7) . 3_656 ?
C1 N1 Fe1 105.72(12) . . ?
C1 N1 C23 112.26(16) . . ?
C14 N1 Fe1 105.47(12) . . ?
C14 N1 C1 110.45(17) . . ?
C14 N1 C23 110.66(16) . . ?
C23 N1 Fe1 111.97(13) . . ?
C2 N2 Fe1 112.42(13) . . ?
C2 N2 C6 118.28(18) . . ?
C6 N2 Fe1 129.19(14) . . ?
C8 N3 Fe1 109.55(13) . . ?
C12 N3 Fe1 127.51(14) . . ?
C12 N3 C8 118.20(19) . . ?
C15 N4 Fe1 113.20(13) . . ?
C15 N4 C19 118.20(18) . . ?
C19 N4 Fe1 128.18(13) . . ?
N1 C1 H1A 109.4 . . ?
N1 C1 H1B 109.4 . . ?
N1 C1 C2 111.35(16) . . ?
H1A C1 H1B 108.0 . . ?
C2 C1 H1A 109.4 . . ?
C2 C1 H1B 109.4 . . ?
N2 C2 C1 116.43(18) . . ?
N2 C2 C3 123.1(2) . . ?
C3 C2 C1 120.34(18) . . ?
C2 C3 H3 120.8 . . ?
C2 C3 C4 118.5(2) . . ?
C4 C3 H3 120.8 . . ?
C3 C4 H4 120.6 . . ?
C5 C4 C3 118.7(2) . . ?
C5 C4 H4 120.6 . . ?
C4 C5 H5 119.9 . . ?
C4 C5 C6 120.2(2) . . ?
C6 C5 H5 119.9 . . ?
N2 C6 C5 121.19(19) . . ?
N2 C6 C7 118.55(19) . . ?
C5 C6 C7 120.24(19) . . ?
C6 C7 H7A 109.5 . . ?
C6 C7 H7B 109.5 . . ?
C6 C7 H7C 109.5 . . ?
H7A C7 H7B 109.5 . . ?
H7A C7 H7C 109.5 . . ?
H7B C7 H7C 109.5 . . ?
N3 C8 C9 122.71(19) . . ?
N3 C8 C23 116.58(19) . . ?
C9 C8 C23 120.50(18) . . ?
C8 C9 H9 120.7 . . ?
C8 C9 C10 118.6(2) . . ?
C10 C9 H9 120.7 . . ?
C9 C10 H10 120.4 . . ?
C11 C10 C9 119.2(2) . . ?
C11 C10 H10 120.4 . . ?
C10 C11 H11 120.3 . . ?
C10 C11 C12 119.5(2) . . ?
C12 C11 H11 120.3 . . ?
N3 C12 C11 121.74(19) . . ?
N3 C12 C13 117.8(2) . . ?
C11 C12 C13 120.40(19) . . ?
C12 C13 H13A 109.5 . . ?
C12 C13 H13B 109.5 . . ?
C12 C13 H13C 109.5 . . ?
H13A C13 H13B 109.5 . . ?
H13A C13 H13C 109.5 . . ?
H13B C13 H13C 109.5 . . ?
N1 C14 H14A 109.6 . . ?
N1 C14 H14B 109.6 . . ?
N1 C14 C15 110.12(16) . . ?
H14A C14 H14B 108.1 . . ?
C15 C14 H14A 109.6 . . ?
C15 C14 H14B 109.6 . . ?
N4 C15 C14 116.07(18) . . ?
N4 C15 C16 123.19(19) . . ?
C16 C15 C14 120.62(18) . . ?
C15 C16 H16 120.8 . . ?
C15 C16 C17 118.43(19) . . ?
C17 C16 H16 120.8 . . ?
C16 C17 H17 120.6 . . ?
C18 C17 C16 118.8(2) . . ?
C18 C17 H17 120.6 . . ?
C17 C18 H18 119.8 . . ?
C17 C18 C19 120.3(2) . . ?
C19 C18 H18 119.8 . . ?
N4 C19 C18 120.98(18) . . ?
N4 C19 C20 118.29(19) . . ?
C18 C19 C20 120.73(19) . . ?
C19 C20 H20A 109.5 . . ?
C19 C20 H20B 109.5 . . ?
C19 C20 H20C 109.5 . . ?
H20A C20 H20B 109.5 . . ?
H20A C20 H20C 109.5 . . ?
H20B C20 H20C 109.5 . . ?
N1 C23 C8 113.95(17) . . ?
N1 C23 H23A 108.8 . . ?
N1 C23 H23B 108.8 . . ?
C8 C23 H23A 108.8 . . ?
C8 C23 H23B 108.8 . . ?
H23A C23 H23B 107.7 . . ?
O2 S1 O3 118.56(10) . . ?
O2 S1 N5 116.81(10) . . ?
O2 S1 C21 103.66(10) . . ?
O3 S1 N5 108.53(9) . . ?
O3 S1 C21 103.15(10) . . ?
N5 S1 C21 103.95(11) . . ?
O4 S2 N5 108.44(10) . . ?
O4 S2 C22 103.47(11) . . ?
O5 S2 O4 118.81(10) . . ?
O5 S2 N5 116.55(10) . . ?
O5 S2 C22 103.96(10) . . ?
N5 S2 C22 103.41(10) . . ?
S1 N5 S2 125.35(11) . . ?
F1 C21 S1 111.52(17) . . ?
F1 C21 F3 107.8(2) . . ?
F2 C21 S1 109.45(17) . . ?
F2 C21 F1 108.5(2) . . ?
F2 C21 F3 107.9(2) . . ?
F3 C21 S1 111.52(16) . . ?
F4 C22 S2 109.75(15) . . ?
F5 C22 S2 111.39(18) . . ?
F5 C22 F4 107.65(19) . . ?
F5 C22 F6 108.92(19) . . ?
F6 C22 S2 111.26(16) . . ?
F6 C22 F4 107.7(2) . . ?

loop_
_geom_bond_atom_site_label_1
_geom_bond_atom_site_label_2
_geom_bond_distance
_geom_bond_site_symmetry_2
_geom_bond_publ_flag
Fe1 Fe1 2.6947(7) 3_656 ?
Fe1 O6 1.9252(16) 3_656 ?
Fe1 O6 1.8474(15) . ?
Fe1 N1 2.2146(18) . ?
Fe1 N2 2.2580(18) . ?
Fe1 N3 2.3548(19) . ?
Fe1 N4 2.2161(18) . ?
N1 C1 1.477(3) . ?
N1 C14 1.477(3) . ?
N1 C23 1.482(3) . ?
N2 C2 1.351(3) . ?
N2 C6 1.353(3) . ?
N3 C8 1.355(3) . ?
N3 C12 1.353(3) . ?
N4 C15 1.354(3) . ?
N4 C19 1.357(3) . ?
C1 H1A 0.9900 . ?
C1 H1B 0.9900 . ?
C1 C2 1.507(3) . ?
C2 C3 1.381(3) . ?
C3 H3 0.9500 . ?
C3 C4 1.387(3) . ?
C4 H4 0.9500 . ?
C4 C5 1.384(3) . ?
C5 H5 0.9500 . ?
C5 C6 1.385(3) . ?
C6 C7 1.498(3) . ?
C7 H7A 0.9800 . ?
C7 H7B 0.9800 . ?
C7 H7C 0.9800 . ?
C8 C9 1.380(3) . ?
C8 C23 1.508(3) . ?
C9 H9 0.9500 . ?
C9 C10 1.387(3) . ?
C10 H10 0.9500 . ?
C10 C11 1.382(3) . ?
C11 H11 0.9500 . ?
C11 C12 1.384(3) . ?
C12 C13 1.507(3) . ?
C13 H13A 0.9800 . ?
C13 H13B 0.9800 . ?
C13 H13C 0.9800 . ?
C14 H14A 0.9900 . ?
C14 H14B 0.9900 . ?
C14 C15 1.508(3) . ?
C15 C16 1.378(3) . ?
C16 H16 0.9500 . ?
C16 C17 1.387(3) . ?
C17 H17 0.9500 . ?
C17 C18 1.383(3) . ?
C18 H18 0.9500 . ?
C18 C19 1.385(3) . ?
C19 C20 1.496(3) . ?
C20 H20A 0.9800 . ?
C20 H20B 0.9800 . ?
C20 H20C 0.9800 . ?
C23 H23A 0.9900 . ?
C23 H23B 0.9900 . ?
S1 O2 1.4295(16) . ?
S1 O3 1.4342(15) . ?
S1 N5 1.5738(19) . ?
S1 C21 1.835(2) . ?
S2 O4 1.4285(17) . ?
S2 O5 1.4238(15) . ?
S2 N5 1.5817(18) . ?
S2 C22 1.835(2) . ?
F1 C21 1.325(3) . ?
F2 C21 1.324(3) . ?
F3 C21 1.330(3) . ?
F4 C22 1.335(3) . ?
F5 C22 1.321(3) . ?
F6 C22 1.325(3) . ?

loop_
_geom_torsion_atom_site_label_1
_geom_torsion_atom_site_label_2
_geom_torsion_atom_site_label_3
_geom_torsion_atom_site_label_4
_geom_torsion
_geom_torsion_site_symmetry_1
_geom_torsion_site_symmetry_2
_geom_torsion_site_symmetry_3
_geom_torsion_site_symmetry_4
_geom_torsion_publ_flag
Fe1 N1 C1 C2 -46.00(19) . . . . ?
Fe1 N1 C14 C15 46.79(18) . . . . ?
Fe1 N1 C23 C8 24.7(2) . . . . ?
Fe1 N2 C2 C1 0.4(2) . . . . ?
Fe1 N2 C2 C3 -175.15(16) . . . . ?
Fe1 N2 C6 C5 172.79(15) . . . . ?
Fe1 N2 C6 C7 -9.0(3) . . . . ?
Fe1 N3 C8 C9 -154.30(18) . . . . ?
Fe1 N3 C8 C23 31.0(2) . . . . ?
Fe1 N3 C12 C11 150.73(17) . . . . ?
Fe1 N3 C12 C13 -31.8(3) . . . . ?
Fe1 N4 C15 C14 -3.6(2) . . . . ?
Fe1 N4 C15 C16 172.52(16) . . . . ?
Fe1 N4 C19 C18 -169.63(15) . . . . ?
Fe1 N4 C19 C20 11.2(3) . . . . ?
O6 Fe1 O6 Fe1 0.0 3_656 . . 3_656 ?
N1 C1 C2 N2 31.5(3) . . . . ?
N1 C1 C2 C3 -152.80(19) . . . . ?
N1 C14 C15 N4 -30.0(3) . . . . ?
N1 C14 C15 C16 153.83(19) . . . . ?
N2 Fe1 O6 Fe1 -93.84(6) . . . 3_656 ?
N2 C2 C3 C4 1.6(3) . . . . ?
N3 Fe1 O6 Fe1 -175.23(6) . . . 3_656 ?
N3 C8 C9 C10 -1.6(3) . . . . ?
N3 C8 C23 N1 -39.1(3) . . . . ?
N4 Fe1 O6 Fe1 93.75(6) . . . 3_656 ?
N4 C15 C16 C17 -1.8(3) . . . . ?
C1 N1 C14 C15 160.57(16) . . . . ?
C1 N1 C23 C8 -94.0(2) . . . . ?
C1 C2 C3 C4 -173.85(19) . . . . ?
C2 N2 C6 C5 -3.0(3) . . . . ?
C2 N2 C6 C7 175.22(18) . . . . ?
C2 C3 C4 C5 -2.7(3) . . . . ?
C3 C4 C5 C6 1.1(3) . . . . ?
C4 C5 C6 N2 1.8(3) . . . . ?
C4 C5 C6 C7 -176.40(19) . . . . ?
C6 N2 C2 C1 176.90(18) . . . . ?
C6 N2 C2 C3 1.3(3) . . . . ?
C8 N3 C12 C11 -2.2(3) . . . . ?
C8 N3 C12 C13 175.26(19) . . . . ?
C8 C9 C10 C11 -1.0(3) . . . . ?
C9 C8 C23 N1 146.1(2) . . . . ?
C9 C10 C11 C12 1.9(3) . . . . ?
C10 C11 C12 N3 -0.3(3) . . . . ?
C10 C11 C12 C13 -177.7(2) . . . . ?
C12 N3 C8 C9 3.2(3) . . . . ?
C12 N3 C8 C23 -171.51(19) . . . . ?
C14 N1 C1 C2 -159.62(16) . . . . ?
C14 N1 C23 C8 142.09(17) . . . . ?
C14 C15 C16 C17 174.12(19) . . . . ?
C15 N4 C19 C18 2.4(3) . . . . ?
C15 N4 C19 C20 -176.77(18) . . . . ?
C15 C16 C17 C18 2.5(3) . . . . ?
C16 C17 C18 C19 -0.9(3) . . . . ?
C17 C18 C19 N4 -1.6(3) . . . . ?
C17 C18 C19 C20 177.48(19) . . . . ?
C19 N4 C15 C14 -176.74(18) . . . . ?
C19 N4 C15 C16 -0.6(3) . . . . ?
C23 N1 C1 C2 76.4(2) . . . . ?
C23 N1 C14 C15 -74.5(2) . . . . ?
C23 C8 C9 C10 172.9(2) . . . . ?
O2 S1 N5 S2 -21.71(18) . . . . ?
O2 S1 C21 F1 66.87(19) . . . . ?
O2 S1 C21 F2 -53.21(18) . . . . ?
O2 S1 C21 F3 -172.58(16) . . . . ?
O3 S1 N5 S2 -158.96(13) . . . . ?
O3 S1 C21 F1 -168.94(17) . . . . ?
O3 S1 C21 F2 70.98(18) . . . . ?
O3 S1 C21 F3 -48.39(19) . . . . ?
O4 S2 N5 S1 -162.78(14) . . . . ?
O4 S2 C22 F4 72.63(18) . . . . ?
O4 S2 C22 F5 -46.49(18) . . . . ?
O4 S2 C22 F6 -168.23(16) . . . . ?
O5 S2 N5 S1 -25.52(18) . . . . ?
O5 S2 C22 F4 -52.13(19) . . . . ?
O5 S2 C22 F5 -171.25(16) . . . . ?
O5 S2 C22 F6 67.01(18) . . . . ?
N5 S1 C21 F1 -55.72(19) . . . . ?
N5 S1 C21 F2 -175.80(16) . . . . ?
N5 S1 C21 F3 64.83(18) . . . . ?
N5 S2 C22 F4 -174.32(16) . . . . ?
N5 S2 C22 F5 66.56(18) . . . . ?
N5 S2 C22 F6 -55.18(18) . . . . ?
C21 S1 N5 S2 91.74(16) . . . . ?
C22 S2 N5 S1 87.83(16) . . . . ?
